data_1547683
loop_
_publ_author_name
'Lin, Haoran'
'Zhou, Chenkun'
'Tian, Yu'
'Besara, Tiglet'
'Neu, Jennifer'
'Siegrist, Theo'
'Zhou, Yan'
'Bullock, James'
'Schanze, Kirk'
'Ming, Wenmei'
'Du, Mao Hua'
'Ma, Biwu'

_publ_section_title
;
 Bulk Assembly of Organic Metal Halide Nanotubes
;
_journal_name_full 'Chem. Sci.'
_journal_paper_doi 10.1039/C7SC03675B
_journal_year 2017
_chemical_formula_moiety 'C18 H36 Br7 N12 Pb2'
_chemical_formula_sum 'C18 H36 Br7 N12 Pb2'
_chemical_formula_weight 1394.29
_space_group_IT_number 176
_symmetry_cell_setting hexagonal
_symmetry_space_group_name_Hall '-P 6c'
_symmetry_space_group_name_H-M 'P 63/m'
_atom_sites_solution_hydrogens difmap
_atom_sites_solution_primary other
_audit_update_record
;
2017-08-01 deposited with the CCDC.
2017-10-16 downloaded from the CCDC.
;
_cell_angle_alpha 90
_cell_angle_beta 90
_cell_angle_gamma 120
_cell_formula_units_Z 6
_cell_length_a 24.5149(6)
_cell_length_b 24.5149(6)
_cell_length_c 9.7646(2)
_cell_measurement_reflns_used 3199
_cell_measurement_temperature 100
_cell_measurement_theta_max 25
_cell_measurement_theta_min 4
_cell_volume 5082.1(2)
_computing_cell_refinement 'CrysAlisPro, (Agilent, 2011)'
_computing_data_collection 'Xcalibur, (Oxford Diffraction, 2002)'
_computing_data_reduction 'CrysAlisPro, (Agilent, 2011)'
_computing_molecular_graphics 'CAMERON (Watkin et al., 1996)'
_computing_publication_material 'CRYSTALS (Betteridge et al., 2003)'
_computing_structure_refinement 'CRYSTALS (Betteridge et al., 2003)'
_computing_structure_solution 'Superflip (Palatinus & Chapuis, 2007)'
_diffrn_ambient_temperature 100
_diffrn_measured_fraction_theta_full 0.998
_diffrn_measured_fraction_theta_max 0.998
_diffrn_measurement_device Area
_diffrn_measurement_device_type 'Oxford Diffraction XCALIBUR'
_diffrn_measurement_method '\f & \w scans'
_diffrn_radiation_monochromator graphite
_diffrn_radiation_type 'Mo K\a'
_diffrn_radiation_wavelength 0.71073
_diffrn_reflns_av_R_equivalents 0.094
_diffrn_reflns_limit_h_max 29
_diffrn_reflns_limit_h_min -28
_diffrn_reflns_limit_k_max 29
_diffrn_reflns_limit_k_min -29
_diffrn_reflns_limit_l_max 11
_diffrn_reflns_limit_l_min -11
_diffrn_reflns_number 69463
_diffrn_reflns_theta_full 25.066
_diffrn_reflns_theta_max 25.066
_diffrn_reflns_theta_min 2.834
_diffrn_standards_number 0
_exptl_absorpt_coefficient_mu 18.213
_exptl_absorpt_correction_T_max 0.46
_exptl_absorpt_correction_T_min 0.35
_exptl_absorpt_correction_type analytical
_exptl_absorpt_process_details
; 
 Analytical Absorption (De Meulenaer & Tompa, 1965) 
;
_exptl_crystal_colour transparent
_exptl_crystal_density_diffrn 2.733
_exptl_crystal_density_method 'not measured'
_exptl_crystal_description needle
_exptl_crystal_F_000 3822
_exptl_crystal_size_max 0.205
_exptl_crystal_size_mid 0.057
_exptl_crystal_size_min 0.043
_refine_diff_density_max 5.46
_refine_diff_density_min -7.63
_refine_ls_extinction_method None
_refine_ls_goodness_of_fit_ref 1.0634
_refine_ls_hydrogen_treatment mixed
_refine_ls_matrix_type full
_refine_ls_number_parameters 280
_refine_ls_number_reflns 3186
_refine_ls_number_restraints 108
_refine_ls_R_factor_all 0.0593
_refine_ls_R_factor_gt 0.0518
_refine_ls_shift/su_max 0.0005106
_refine_ls_shift/su_mean 0.0000221
_refine_ls_structure_factor_coef Fsqd
_refine_ls_weighting_details
;
 Method, part 1, Chebychev polynomial, (Watkin, 1994, Prince, 1982) 
 [weight] = 1.0/[A~0~*T~0~(x)+A~1~*T~1~(x) ... +A~n-1~]*T~n-1~(x)] 
 where A~i~ are the Chebychev coefficients listed below and x= Fcalc/Fmax 
 Method = Robust Weighting (Prince, 1982) 
 W = [weight] * [1-(deltaF/6*sigmaF)^2^]^2^ 
 A~i~ are: 
 80.1 99.9 32.4 
;
_refine_ls_weighting_scheme calc
_refine_ls_wR_factor_all 0.0729
_refine_ls_wR_factor_gt 0.0698
_refine_ls_wR_factor_ref 0.0728
_reflns_limit_h_max 0
_reflns_limit_h_min -24
_reflns_limit_k_max 29
_reflns_limit_k_min 0
_reflns_limit_l_max 11
_reflns_limit_l_min 0
_reflns_number_gt 2797
_reflns_number_total 3199
_reflns_threshold_expression I>2.0\s(I)
_oxford_diffrn_Wilson_B_factor 0.00
_oxford_diffrn_Wilson_scale 0.00
_oxford_refine_ls_r_factor_ref 0.0593
_oxford_refine_ls_scale 0.21171(10)
_oxford_reflns_number_all 3187
_oxford_reflns_threshold_expression_ref I>-3.0\s(I)
_cod_data_source_file c7sc03675b2.cif
_cod_data_source_block hmtaPbCl
_cod_depositor_comments
;
The following automatic conversions were performed:

'_atom_sites_solution_primary' value 'Other' changed to 'other'
according to
/home/data/users/saulius/crontab/automatic-downloads/rss-feeds/RSC/lib/dictionaries/cif_core.dic
dictionary named 'cif_core.dic' version 2.4.2 from 2011-04-26.

Automatic conversion script
Id: cif_fix_values 4973 2017-02-22 13:04:09Z antanas 
;
_cod_original_sg_symbol_H-M 'P 63/m '
_cod_database_code 1547683

loop_
_symmetry_equiv_pos_as_xyz
x,y,z
-x,-y,-z
-x+y,-x,z
x-y,x,-z
-y,x-y,z
y,-x+y,-z
-x,-y,z+1/2
x,y,-z+1/2
y,-x+y,z+1/2
-y,x-y,-z+1/2
-x+y,-x,-z+1/2
x-y,x,z+1/2

loop_
_atom_site_label
_atom_site_type_symbol
_atom_site_fract_x
_atom_site_fract_y
_atom_site_fract_z
_atom_site_U_iso_or_equiv
_atom_site_occupancy
_atom_site_adp_type
_atom_site_refinement_flags_posn
_atom_site_refinement_flags_adp
Pb1 Pb 0.71799(3) 0.65688(3) 0.2500 0.0234 1.0000 Uani S T
Pb2 Pb 0.65448(5) 0.78652(5) 0.2500 0.0482 1.0000 Uani S T
Br1 Br 0.62146(7) 0.52648(7) 0.2500 0.0228 1.0000 Uani S T
Br2 Br 0.51820(11) 0.73401(10) 0.2500 0.0452 1.0000 Uani S T
Br3 Br 0.64245(6) 0.68525(6) 0.44770(11) 0.0290 1.0000 Uani . .
Br4 Br 0.78504(5) 0.65075(5) 0.51749(13) 0.0319 1.0000 Uani . .
Br5 Br 0.79180(9) 0.80509(8) 0.2500 0.0377 1.0000 Uani S T
N11 N 0.5585(4) 0.4744(4) 0.6254(9) 0.0198 1.0000 Uani D .
N12 N 0.5814(6) 0.5689(6) 0.7500 0.0195 1.0000 Uani DS T
N13 N 0.6569(6) 0.5330(7) 0.7500 0.0248 1.0000 Uani DS T
C14 C 0.5519(5) 0.5301(5) 0.6270(9) 0.0171 1.0000 Uani D .
C15 C 0.6487(8) 0.5900(8) 0.7500 0.0259 1.0000 Uani DS T
C16 C 0.6251(5) 0.4941(6) 0.6245(11) 0.0273 1.0000 Uani D .
C17 C 0.5302(8) 0.4370(7) 0.7500 0.0255 1.0000 Uani DS T
N21 N 0.4580(4) 0.6748(4) 0.6261(10) 0.0251 1.0000 Uani D .
N22 N 0.5412(7) 0.7645(7) 0.7500 0.0237 1.0000 Uani DS T
N23 N 0.5360(7) 0.6624(6) 0.7500 0.0238 1.0000 Uani DS T
C24 C 0.5001(6) 0.7437(5) 0.6272(11) 0.0282 1.0000 Uani D .
C25 C 0.5793(7) 0.7339(7) 0.7500 0.0217 1.0000 Uani DS T
C26 C 0.4948(5) 0.6443(5) 0.6243(11) 0.0243 1.0000 Uani D .
C27 C 0.4194(8) 0.6568(8) 0.7500 0.0290 1.0000 Uani DS T
N31 N 0.9767(5) 0.8483(5) 0.3739(13) 0.0478 1.0000 Uani D .
N32 N 1.0524(8) 0.8302(9) 0.2500 0.0439 1.0000 Uani DS T
N33 N 0.9414(8) 0.7513(7) 0.2500 0.0350 1.0000 Uani DS T
C34 C 0.9320(6) 0.7802(6) 0.3724(12) 0.0393 1.0000 Uani D .
C35 C 1.0041(10) 0.7624(9) 0.2500 0.0393 1.0000 Uani DS T
C36 C 1.0407(6) 0.8578(7) 0.3732(14) 0.0484 1.0000 Uani D .
C37 C 0.9703(11) 0.8783(10) 0.2500 0.0521 1.0000 Uani DS T
H142 H 0.5706(17) 0.5544(13) 0.544(2) 0.022(2) 1.0000 Uiso D .
H141 H 0.5075(11) 0.5167(14) 0.628(4) 0.022(2) 1.0000 Uiso D .
H152 H 0.6681(11) 0.6150(10) 0.8313(15) 0.0340(14) 1.0000 Uiso D .
H162 H 0.6441(14) 0.5186(16) 0.541(3) 0.035(2) 1.0000 Uiso D .
H161 H 0.6298(15) 0.4572(13) 0.625(4) 0.035(2) 1.0000 Uiso D .
H171 H 0.537(2) 0.4015(15) 0.7500 0.033(2) 1.0000 Uiso DS .
H172 H 0.4853(12) 0.422(2) 0.7500 0.033(2) 1.0000 Uiso DS .
H242 H 0.4748(14) 0.7640(14) 0.627(4) 0.035(2) 1.0000 Uiso D .
H241 H 0.5257(14) 0.7558(15) 0.544(3) 0.035(2) 1.0000 Uiso D .
H252 H 0.6056(9) 0.7464(11) 0.8312(15) 0.0280(14) 1.0000 Uiso D .
H262 H 0.5208(14) 0.6572(18) 0.541(3) 0.031(2) 1.0000 Uiso D .
H261 H 0.4671(14) 0.5992(11) 0.624(4) 0.031(2) 1.0000 Uiso D .
H272 H 0.3942(18) 0.677(2) 0.7500 0.037(2) 1.0000 Uiso DS .
H271 H 0.3920(18) 0.6116(13) 0.7500 0.037(2) 1.0000 Uiso DS .
H341 H 0.9390(19) 0.7617(14) 0.455(3) 0.049(2) 1.0000 Uiso D .
H342 H 0.8895(11) 0.7732(16) 0.373(4) 0.049(2) 1.0000 Uiso D .
H352 H 1.0097(14) 0.7431(12) 0.3313(15) 0.0480(14) 1.0000 Uiso D .
H361 H 1.0707(14) 0.9025(12) 0.375(4) 0.060(2) 1.0000 Uiso D .
H362 H 1.0462(18) 0.839(2) 0.456(3) 0.060(2) 1.0000 Uiso D .
H372 H 1.002(2) 0.9223(13) 0.2500 0.067(2) 1.0000 Uiso DS .
H371 H 0.929(2) 0.874(3) 0.2500 0.067(2) 1.0000 Uiso DS .

loop_
_atom_site_aniso_label
_atom_site_aniso_U_11
_atom_site_aniso_U_22
_atom_site_aniso_U_33
_atom_site_aniso_U_23
_atom_site_aniso_U_13
_atom_site_aniso_U_12
Pb1 0.0210(3) 0.0263(3) 0.0170(3) 0.0000 0.0000 0.0073(3)
Pb2 0.0741(6) 0.0932(7) 0.0170(3) 0.0000 0.0000 0.0716(6)
Br1 0.0222(8) 0.0226(8) 0.0202(8) 0.0000 0.0000 0.0087(7)
Br2 0.0736(15) 0.0414(11) 0.0312(10) 0.0000 0.0000 0.0366(12)
Br3 0.0320(6) 0.0399(7) 0.0206(5) 0.0025(5) 0.0031(5) 0.0221(6)
Br4 0.0280(6) 0.0316(6) 0.0421(7) 0.0083(6) 0.0030(6) 0.0194(5)
Br5 0.0449(11) 0.0256(9) 0.0301(10) 0.0000 0.0000 0.0083(8)
N11 0.025(5) 0.014(4) 0.021(5) -0.001(4) -0.003(4) 0.011(4)
N12 0.014(6) 0.030(7) 0.015(6) 0.0000 0.0000 0.011(6)
N13 0.030(8) 0.049(9) 0.007(6) 0.0000 0.0000 0.028(7)
C14 0.019(5) 0.020(5) 0.008(5) -0.003(4) -0.003(4) 0.006(4)
C15 0.029(9) 0.032(9) 0.012(8) 0.0000 0.0000 0.012(8)
C16 0.031(6) 0.037(7) 0.019(6) -0.008(5) -0.001(5) 0.021(6)
C17 0.043(10) 0.017(8) 0.008(7) 0.0000 0.0000 0.008(8)
N21 0.027(5) 0.026(5) 0.025(5) -0.003(4) -0.005(4) 0.015(4)
N22 0.035(8) 0.043(9) 0.004(6) 0.0000 0.0000 0.027(7)
N23 0.034(8) 0.021(7) 0.018(7) 0.0000 0.0000 0.015(7)
C24 0.033(7) 0.033(7) 0.016(6) 0.001(5) -0.003(5) 0.015(6)
C25 0.015(8) 0.015(8) 0.026(9) 0.0000 0.0000 0.001(7)
C26 0.028(6) 0.026(6) 0.018(6) -0.010(5) -0.002(5) 0.012(5)
C27 0.035(10) 0.023(9) 0.025(9) 0.0000 0.0000 0.013(8)
N31 0.032(6) 0.046(7) 0.062(8) -0.019(7) -0.003(6) 0.017(6)
N32 0.047(10) 0.071(13) 0.010(7) 0.0000 0.0000 0.027(10)
N33 0.058(11) 0.044(10) 0.012(7) 0.0000 0.0000 0.032(9)
C34 0.041(8) 0.047(8) 0.023(7) 0.001(6) 0.005(6) 0.018(7)
C35 0.066(14) 0.051(13) 0.013(9) 0.0000 0.0000 0.038(12)
C36 0.051(9) 0.046(8) 0.043(9) -0.020(7) -0.014(7) 0.021(7)
C37 0.070(16) 0.045(13) 0.052(14) 0.0000 0.0000 0.037(13)

loop_
_atom_type_symbol
_atom_type_scat_dispersion_real
_atom_type_scat_dispersion_imag
_atom_type_scat_Cromer_Mann_a1
_atom_type_scat_Cromer_Mann_b1
_atom_type_scat_Cromer_Mann_a2
_atom_type_scat_Cromer_Mann_b2
_atom_type_scat_Cromer_Mann_a3
_atom_type_scat_Cromer_Mann_b3
_atom_type_scat_Cromer_Mann_a4
_atom_type_scat_Cromer_Mann_b4
_atom_type_scat_Cromer_Mann_c
_atom_type_scat_source
C 0.0033 0.0016 2.3100 20.8439 1.0200 10.2075 1.5886 0.5687 0.8650 51.6512 0.2156 'International Tables Vol C 4.2.6.8 and 6.1.1.4'
H 0.0000 0.0000 0.4930 10.5109 0.3229 26.1257 0.1402 3.1424 0.0408 57.7998 0.0030 'International Tables Vol C 4.2.6.8 and 6.1.1.4'
N 0.0061 0.0033 12.2126 0.0057 3.1322 9.8933 2.0125 28.9975 1.1663 0.5826 -11.5290 'International Tables Vol C 4.2.6.8 and 6.1.1.4'
Br -0.2901 2.4595 17.1789 2.1723 5.2358 16.5796 5.6377 0.2609 3.9851 41.4328 2.9557 'International Tables Vol C 4.2.6.8 and 6.1.1.4'
Pb -3.3944 10.1111 31.0617 0.6902 13.0637 2.3576 18.4420 8.6180 5.9696 47.2579 13.4118 'International Tables Vol C 4.2.6.8 and 6.1.1.4'

loop_
_geom_angle_atom_site_label_1
_geom_angle_site_symmetry_1
_geom_angle_atom_site_label_2
_geom_angle_atom_site_label_3
_geom_angle_site_symmetry_3
_geom_angle
_geom_angle_publ_flag
Br3 8_555 Pb1 Br4 8_555 82.73(3) yes
Br3 8_555 Pb1 Br1 . 89.86(4) yes
Br4 8_555 Pb1 Br1 . 96.12(3) yes
Br3 8_555 Pb1 Br3 . 80.50(5) yes
Br4 8_555 Pb1 Br3 . 162.17(4) yes
Br1 . Pb1 Br3 . 89.86(4) yes
Br3 8_555 Pb1 Br4 . 162.17(4) yes
Br4 8_555 Pb1 Br4 . 113.15(5) yes
Br1 . Pb1 Br4 . 96.12(3) yes
Br3 . Pb1 Br4 . 82.73(3) yes
Br4 9_564 Pb2 Br4 6_566 97.57(5) yes
Br4 9_564 Pb2 Br3 8_555 91.48(3) yes
Br4 6_566 Pb2 Br3 8_555 168.82(5) yes
Br4 9_564 Pb2 Br2 . 83.55(4) yes
Br4 6_566 Pb2 Br2 . 83.55(4) yes
Br3 8_555 Pb2 Br2 . 91.01(5) yes
Br4 9_564 Pb2 Br3 . 168.82(5) yes
Br4 6_566 Pb2 Br3 . 91.48(3) yes
Br3 8_555 Pb2 Br3 . 78.82(5) yes
Br2 . Pb2 Br3 . 91.01(5) yes
Br4 9_564 Pb2 Br5 . 106.24(4) yes
Br4 6_566 Pb2 Br5 . 106.24(4) yes
Br3 8_555 Pb2 Br5 . 77.25(4) yes
Br2 . Pb2 Br5 . 164.70(6) yes
Br3 . Pb2 Br5 . 77.25(4) yes
Pb1 . Br3 Pb2 . 87.79(3) yes
Pb2 4_656 Br4 Pb1 . 171.25(5) yes
C14 . N11 C16 . 108.8(8) yes
C14 . N11 C17 . 109.6(9) yes
C16 . N11 C17 . 108.4(10) yes
C14 8_556 N12 C14 . 108.9(11) yes
C14 8_556 N12 C15 . 109.4(8) yes
C14 . N12 C15 . 109.4(8) yes
C16 8_556 N13 C15 . 108.7(8) yes
C16 8_556 N13 C16 . 108.7(13) yes
C15 . N13 C16 . 108.7(8) yes
N12 . C14 N11 . 111.3(9) yes
N12 . C14 H142 . 110.8(17) no
N11 . C14 H142 . 109.0(17) no
N12 . C14 H141 . 108.2(17) no
N11 . C14 H141 . 108.4(17) no
H142 . C14 H141 . 109.0(17) no
N13 . C15 N12 . 108.7(12) yes
N13 . C15 H152 8_556 109.6(11) no
N12 . C15 H152 8_556 109.6(11) no
N13 . C15 H152 . 109.6(11) no
N12 . C15 H152 . 109.6(11) no
H152 8_556 C15 H152 . 109.8(18) no
N13 . C16 N11 . 110.1(9) yes
N13 . C16 H162 . 110.4(17) no
N11 . C16 H162 . 108.6(17) no
N13 . C16 H161 . 109.0(17) no
N11 . C16 H161 . 109.1(17) no
H162 . C16 H161 . 109.5(17) no
N11 . C17 N11 8_556 111.6(12) yes
N11 . C17 H171 . 108.6(11) no
N11 8_556 C17 H171 . 108.6(11) no
N11 . C17 H172 . 109.3(11) no
N11 8_556 C17 H172 . 109.3(11) no
H171 . C17 H172 . 109.4(18) no
C24 . N21 C26 . 109.5(9) yes
C24 . N21 C27 . 108.5(10) yes
C26 . N21 C27 . 109.5(10) yes
C24 8_556 N22 C24 . 107.9(12) yes
C24 8_556 N22 C25 . 108.7(8) yes
C24 . N22 C25 . 108.7(8) yes
C26 8_556 N23 C25 . 108.4(8) yes
C26 8_556 N23 C26 . 108.9(12) yes
C25 . N23 C26 . 108.4(8) yes
N22 . C24 N21 . 111.5(10) yes
N22 . C24 H242 . 108.8(17) no
N21 . C24 H242 . 109.0(17) no
N22 . C24 H241 . 110.2(17) no
N21 . C24 H241 . 108.5(17) no
H242 . C24 H241 . 108.8(18) no
N23 . C25 N22 . 109.5(12) yes
N23 . C25 H252 8_556 109.5(11) no
N22 . C25 H252 8_556 109.3(11) no
N23 . C25 H252 . 109.5(11) no
N22 . C25 H252 . 109.3(11) no
H252 8_556 C25 H252 . 109.7(18) no
N23 . C26 N21 . 109.9(9) yes
N23 . C26 H262 . 110.3(17) no
N21 . C26 H262 . 108.6(17) no
N23 . C26 H261 . 109.0(17) no
N21 . C26 H261 . 109.3(17) no
H262 . C26 H261 . 109.7(17) no
N21 . C27 N21 8_556 111.8(13) yes
N21 . C27 H272 . 109.1(11) no
N21 8_556 C27 H272 . 109.1(11) no
N21 . C27 H271 . 108.7(11) no
N21 8_556 C27 H271 . 108.7(11) no
H272 . C27 H271 . 109.4(18) no
C34 . N31 C36 . 108.2(11) yes
C34 . N31 C37 . 110.8(12) yes
C36 . N31 C37 . 106.9(13) yes
C36 8_555 N32 C35 . 106.5(10) yes
C36 8_555 N32 C36 . 109.1(16) yes
C35 . N32 C36 . 106.5(10) yes
C34 8_555 N33 C34 . 109.3(14) yes
C34 8_555 N33 C35 . 108.9(10) yes
C34 . N33 C35 . 108.9(10) yes
N31 . C34 N33 . 110.4(11) yes
N31 . C34 H341 . 108.3(17) no
N33 . C34 H341 . 109.7(17) no
N31 . C34 H342 . 109.1(17) no
N33 . C34 H342 . 109.7(17) no
H341 . C34 H342 . 109.6(18) no
N32 . C35 N33 . 113.4(15) yes
N32 . C35 H352 8_555 108.5(11) no
N33 . C35 H352 8_555 108.2(11) no
N32 . C35 H352 . 108.5(11) no
N33 . C35 H352 . 108.2(11) no
H352 8_555 C35 H352 . 110.0(18) no
N32 . C36 N31 . 111.7(11) yes
N32 . C36 H361 . 108.6(17) no
N31 . C36 H361 . 109.1(17) no
N32 . C36 H362 . 110.3(17) no
N31 . C36 H362 . 108.2(17) no
H361 . C36 H362 . 108.9(18) no
N31 . C37 N31 8_555 111.4(15) yes
N31 . C37 H372 . 109.2(11) no
N31 8_555 C37 H372 . 109.2(11) no
N31 . C37 H371 . 108.6(11) no
N31 8_555 C37 H371 . 108.6(11) no
H372 . C37 H371 . 109.7(18) no

loop_
_geom_bond_atom_site_label_1
_geom_bond_atom_site_label_2
_geom_bond_site_symmetry_2
_geom_bond_distance
_geom_bond_publ_flag
Pb1 Br3 8_555 2.9878(12) yes
Pb1 Br4 8_555 3.1295(13) yes
Pb1 Br1 . 2.8731(17) yes
Pb1 Br3 . 2.9878(12) yes
Pb1 Br4 . 3.1295(13) yes
Pb2 Br4 9_564 3.0182(14) yes
Pb2 Br4 6_566 3.0182(14) yes
Pb2 Br3 8_555 3.0406(14) yes
Pb2 Br2 . 2.919(3) yes
Pb2 Br3 . 3.0406(14) yes
Pb2 Br5 . 3.164(2) yes
N11 C14 . 1.456(13) yes
N11 C16 . 1.452(14) yes
N11 C17 . 1.471(12) yes
N12 C14 8_556 1.477(12) yes
N12 C14 . 1.477(12) yes
N12 C15 . 1.46(2) yes
N13 C16 8_556 1.509(13) yes
N13 C15 . 1.51(2) yes
N13 C16 . 1.509(13) yes
C14 H142 . 0.976(19) no
C14 H141 . 0.966(19) no
C15 H152 8_556 0.970(14) no
C15 H152 . 0.970(14) no
C16 H162 . 0.977(19) no
C16 H161 . 0.966(19) no
C17 H171 . 0.97(2) no
C17 H172 . 0.97(2) no
N21 C24 . 1.474(14) yes
N21 C26 . 1.433(13) yes
N21 C27 . 1.461(13) yes
N22 C24 8_556 1.483(13) yes
N22 C24 . 1.483(13) yes
N22 C25 . 1.462(19) yes
N23 C26 8_556 1.508(13) yes
N23 C25 . 1.528(19) yes
N23 C26 . 1.508(13) yes
C24 H242 . 0.971(19) no
C24 H241 . 0.977(19) no
C25 H252 8_556 0.970(14) no
C25 H252 . 0.970(14) no
C26 H262 . 0.982(19) no
C26 H261 . 0.965(19) no
C27 H272 . 0.97(2) no
C27 H271 . 0.97(2) no
N31 C34 . 1.469(16) yes
N31 C36 . 1.466(16) yes
N31 C37 . 1.465(16) yes
N32 C36 8_555 1.477(16) yes
N32 C35 . 1.48(3) yes
N32 C36 . 1.477(16) yes
N33 C34 8_555 1.466(15) yes
N33 C34 . 1.466(15) yes
N33 C35 . 1.42(2) yes
C34 H341 . 0.981(19) no
C34 H342 . 0.967(19) no
C35 H352 8_555 0.969(14) no
C35 H352 . 0.969(14) no
C36 H361 . 0.967(19) no
C36 H362 . 0.975(19) no
C37 H372 . 0.97(2) no
C37 H371 . 0.97(2) no
